data_2226874
loop_
_publ_author_name
'Kennedy, Alan R.'
'Kipkorir, Zaccheus R.'
'Muhanji, Claire I.'
'Okoth, Maurice O.'

_publ_section_title
;
 4-(Benzyloxy)benzaldehyde
;
_journal_coeditor_code GW2083
_journal_issue 8
_journal_name_full 'Acta Crystallographica Section E'
_journal_page_first o2110
_journal_paper_doi 10.1107/S1600536810027200
_journal_volume 66
_journal_year 2010
_chemical_formula_iupac 'C14 H12 O2'
_chemical_formula_moiety 'C14 H12 O2'
_chemical_formula_sum 'C14 H12 O2'
_chemical_formula_weight 212.24
_chemical_name_systematic
;
4-(Benzyloxy)benzaldehyde
;
_space_group_IT_number 33
_symmetry_cell_setting orthorhombic
_symmetry_space_group_name_Hall 'P 2c -2n'
_symmetry_space_group_name_H-M 'P n a 21'
_atom_sites_solution_hydrogens geom
_atom_sites_solution_primary direct
_atom_sites_solution_secondary difmap
_audit_creation_method SHELXL-97
_cell_angle_alpha 90.00
_cell_angle_beta 90.00
_cell_angle_gamma 90.00
_cell_formula_units_Z 4
_cell_length_a 11.4772(11)
_cell_length_b 12.9996(12)
_cell_length_c 7.2032(6)
_cell_measurement_reflns_used 2444
_cell_measurement_temperature 123(2)
_cell_measurement_theta_max 29.90
_cell_measurement_theta_min 2.81
_cell_volume 1074.71(17)
_computing_cell_refinement
;
CrysAlis CCD (Oxford Diffraction, 2007)
;
_computing_data_collection
;
CrysAlis CCD (Oxford Diffraction, 2007)
;
_computing_data_reduction
;
CrysAlis RED (Oxford Diffraction, 2007)
;
_computing_molecular_graphics 'ORTEP-3 (Farrugia, 1997)'
_computing_publication_material 'SHELXL97 (Sheldrick, 2008)'
_computing_structure_refinement 'SHELXL97 (Sheldrick, 2008)'
_computing_structure_solution 'SHELXS97 (Sheldrick, 2008)'
_diffrn_ambient_temperature 123(2)
_diffrn_measured_fraction_theta_full 0.998
_diffrn_measured_fraction_theta_max 0.941
_diffrn_measurement_device_type 'Oxford Diffraction Gemini S'
_diffrn_measurement_method '\w scans'
_diffrn_radiation_monochromator graphite
_diffrn_radiation_source 'fine-focus sealed tube'
_diffrn_radiation_type MoK\a
_diffrn_radiation_wavelength 0.71073
_diffrn_reflns_av_R_equivalents 0.0491
_diffrn_reflns_av_sigmaI/netI 0.0550
_diffrn_reflns_limit_h_max 15
_diffrn_reflns_limit_h_min -15
_diffrn_reflns_limit_k_max 13
_diffrn_reflns_limit_k_min -18
_diffrn_reflns_limit_l_max 9
_diffrn_reflns_limit_l_min -9
_diffrn_reflns_number 8432
_diffrn_reflns_theta_full 27.00
_diffrn_reflns_theta_max 29.98
_diffrn_reflns_theta_min 3.13
_diffrn_standards_decay_% 0
_diffrn_standards_interval_time 240
_diffrn_standards_number 3
_exptl_absorpt_coefficient_mu 0.087
_exptl_absorpt_correction_type none
_exptl_crystal_colour colourless
_exptl_crystal_density_diffrn 1.312
_exptl_crystal_density_method 'not measured'
_exptl_crystal_description block
_exptl_crystal_F_000 448
_exptl_crystal_size_max 0.42
_exptl_crystal_size_mid 0.20
_exptl_crystal_size_min 0.14
_refine_diff_density_max 0.181
_refine_diff_density_min -0.174
_refine_ls_extinction_coef 0.0052(11)
_refine_ls_extinction_expression Fc^*^=kFc[1+0.001xFc^2^\l^3^/sin(2\q)]^-1/4^
_refine_ls_extinction_method 'SHELXL97 (Sheldrick, 2008)'
_refine_ls_goodness_of_fit_ref 0.912
_refine_ls_hydrogen_treatment mixed
_refine_ls_matrix_type full
_refine_ls_number_parameters 150
_refine_ls_number_reflns 1579
_refine_ls_number_restraints 1
_refine_ls_restrained_S_all 0.912
_refine_ls_R_factor_all 0.0623
_refine_ls_R_factor_gt 0.0388
_refine_ls_shift/su_max 0.000
_refine_ls_shift/su_mean 0.000
_refine_ls_structure_factor_coef Fsqd
_refine_ls_weighting_details 'calc w=1/[\s^2^(Fo^2^)+(0.0342P)^2^+0.0000P] where P=(Fo^2^+2Fc^2^)/3'
_refine_ls_weighting_scheme calc
_refine_ls_wR_factor_gt 0.0673
_refine_ls_wR_factor_ref 0.0714
_reflns_number_gt 1130
_reflns_number_total 1579
_reflns_threshold_expression I>2\s(I)
_cod_data_source_file gw2083.cif
_cod_data_source_block I
_cod_database_code 2226874
_cod_database_fobs_code 2226874

loop_
_symmetry_equiv_pos_as_xyz
'x, y, z'
'x+1/2, -y+1/2, z'
'-x+1/2, y+1/2, z+1/2'
'-x, -y, z+1/2'

loop_
_atom_site_type_symbol
_atom_site_label
_atom_site_fract_x
_atom_site_fract_y
_atom_site_fract_z
_atom_site_U_iso_or_equiv
_atom_site_adp_type
_atom_site_calc_flag
_atom_site_refinement_flags
_atom_site_occupancy
_atom_site_disorder_assembly
_atom_site_disorder_group
O O1 0.63724(11) 0.04432(8) 0.81224(19) 0.0256(3) Uani d . 1 . .
O O2 0.81066(12) -0.42284(9) 0.8002(2) 0.0360(4) Uani d . 1 . .
C C1 0.53896(16) 0.08862(13) 0.9065(2) 0.0232(4) Uani d . 1 . .
H H1A 0.5446 0.0748 1.0413 0.028 Uiso calc R 1 . .
H H1B 0.4660 0.0573 0.8599 0.028 Uiso calc R 1 . .
C C2 0.53725(17) 0.20292(13) 0.8725(2) 0.0212(4) Uani d . 1 . .
C C3 0.62873(17) 0.25573(12) 0.7892(3) 0.0235(4) Uani d . 1 . .
H H3 0.6963 0.2195 0.7503 0.028 Uiso calc R 1 . .
C C4 0.62149(18) 0.36164(13) 0.7626(3) 0.0276(5) Uani d . 1 . .
H H4 0.6838 0.3974 0.7045 0.033 Uiso calc R 1 . .
C C5 0.52362(18) 0.41501(14) 0.8205(3) 0.0294(5) Uani d . 1 . .
H H5 0.5186 0.4872 0.8019 0.035 Uiso calc R 1 . .
C C6 0.43353(18) 0.36301(14) 0.9054(3) 0.0293(5) Uani d . 1 . .
H H6 0.3670 0.3998 0.9469 0.035 Uiso calc R 1 . .
C C7 0.43932(18) 0.25775(14) 0.9304(2) 0.0251(4) Uani d . 1 . .
H H7 0.3762 0.2225 0.9874 0.030 Uiso calc R 1 . .
C C8 0.65609(17) -0.05854(13) 0.8365(3) 0.0219(4) Uani d . 1 . .
C C9 0.75866(17) -0.09649(14) 0.7567(2) 0.0231(4) Uani d . 1 . .
H H9 0.8097 -0.0512 0.6926 0.028 Uiso calc R 1 . .
C C10 0.78550(16) -0.19922(13) 0.7712(3) 0.0232(4) Uani d . 1 . .
H H10 0.8551 -0.2250 0.7170 0.028 Uiso calc R 1 . .
C C11 0.71047(16) -0.26592(13) 0.8657(2) 0.0211(4) Uani d . 1 . .
C C12 0.60968(17) -0.22681(14) 0.9451(2) 0.0234(4) Uani d . 1 . .
H H12 0.5590 -0.2720 1.0102 0.028 Uiso calc R 1 . .
C C13 0.58121(17) -0.12411(13) 0.9319(2) 0.0236(4) Uani d . 1 . .
H H13 0.5118 -0.0985 0.9869 0.028 Uiso calc R 1 . .
C C14 0.73311(19) -0.37705(14) 0.8791(3) 0.0271(5) Uani d . 1 . .
H H14 0.6736(19) -0.4158(13) 0.961(3) 0.033(6) Uiso d . 1 . .

loop_
_atom_site_aniso_label
_atom_site_aniso_U_11
_atom_site_aniso_U_22
_atom_site_aniso_U_33
_atom_site_aniso_U_12
_atom_site_aniso_U_13
_atom_site_aniso_U_23
O1 0.0262(7) 0.0207(6) 0.0301(8) 0.0024(6) 0.0083(6) 0.0016(6)
O2 0.0320(9) 0.0287(8) 0.0474(9) 0.0057(6) 0.0023(8) -0.0033(7)
C1 0.0216(11) 0.0224(10) 0.0255(11) 0.0029(8) 0.0033(8) 0.0005(8)
C2 0.0210(10) 0.0224(10) 0.0201(10) -0.0017(8) -0.0036(8) -0.0005(7)
C3 0.0202(10) 0.0248(10) 0.0256(11) 0.0000(8) 0.0003(8) -0.0017(9)
C4 0.0260(12) 0.0279(11) 0.0288(12) -0.0055(8) 0.0000(9) 0.0008(9)
C5 0.0339(12) 0.0203(10) 0.0340(11) 0.0003(9) -0.0044(10) -0.0012(9)
C6 0.0274(12) 0.0288(10) 0.0316(12) 0.0049(9) -0.0009(9) -0.0058(9)
C7 0.0224(11) 0.0275(11) 0.0254(10) -0.0003(8) 0.0027(9) -0.0002(8)
C8 0.0234(10) 0.0224(10) 0.0199(10) 0.0006(8) -0.0008(8) -0.0002(8)
C9 0.0211(11) 0.0243(10) 0.0239(10) -0.0043(8) 0.0033(8) 0.0010(8)
C10 0.0212(10) 0.0270(10) 0.0213(10) 0.0006(8) 0.0014(8) -0.0027(8)
C11 0.0222(10) 0.0216(10) 0.0195(9) -0.0009(8) -0.0034(8) 0.0004(8)
C12 0.0230(11) 0.0254(10) 0.0217(10) -0.0045(9) 0.0012(8) 0.0044(8)
C13 0.0217(11) 0.0266(10) 0.0225(10) 0.0014(8) 0.0028(8) 0.0024(8)
C14 0.0261(12) 0.0261(11) 0.0290(11) -0.0021(9) -0.0046(9) 0.0009(9)

loop_
_atom_type_symbol
_atom_type_description
_atom_type_scat_dispersion_real
_atom_type_scat_dispersion_imag
_atom_type_scat_source
O O 0.0106 0.0060 'International Tables Vol C Tables 4.2.6.8 and 6.1.1.4'
C C 0.0033 0.0016 'International Tables Vol C Tables 4.2.6.8 and 6.1.1.4'
H H 0.0000 0.0000 'International Tables Vol C Tables 4.2.6.8 and 6.1.1.4'

loop_
_geom_angle_atom_site_label_1
_geom_angle_atom_site_label_2
_geom_angle_atom_site_label_3
_geom_angle_site_symmetry_1
_geom_angle_site_symmetry_3
_geom_angle
_geom_angle_publ_flag
C8 O1 C1 . . 117.15(13) ?
O1 C1 C2 . . 109.20(14) ?
O1 C1 H1A . . 109.8 ?
C2 C1 H1A . . 109.8 ?
O1 C1 H1B . . 109.8 ?
C2 C1 H1B . . 109.8 ?
H1A C1 H1B . . 108.3 ?
C3 C2 C7 . . 119.04(16) ?
C3 C2 C1 . . 123.18(16) ?
C7 C2 C1 . . 117.77(16) ?
C2 C3 C4 . . 120.15(18) ?
C2 C3 H3 . . 119.9 ?
C4 C3 H3 . . 119.9 ?
C5 C4 C3 . . 120.16(18) ?
C5 C4 H4 . . 119.9 ?
C3 C4 H4 . . 119.9 ?
C6 C5 C4 . . 119.76(17) ?
C6 C5 H5 . . 120.1 ?
C4 C5 H5 . . 120.1 ?
C5 C6 C7 . . 120.50(19) ?
C5 C6 H6 . . 119.7 ?
C7 C6 H6 . . 119.7 ?
C6 C7 C2 . . 120.38(18) ?
C6 C7 H7 . . 119.8 ?
C2 C7 H7 . . 119.8 ?
O1 C8 C13 . . 124.39(17) ?
O1 C8 C9 . . 115.20(16) ?
C13 C8 C9 . . 120.41(16) ?
C10 C9 C8 . . 119.99(16) ?
C10 C9 H9 . . 120.0 ?
C8 C9 H9 . . 120.0 ?
C9 C10 C11 . . 120.08(17) ?
C9 C10 H10 . . 120.0 ?
C11 C10 H10 . . 120.0 ?
C12 C11 C10 . . 119.13(16) ?
C12 C11 C14 . . 118.69(16) ?
C10 C11 C14 . . 122.15(17) ?
C13 C12 C11 . . 121.64(16) ?
C13 C12 H12 . . 119.2 ?
C11 C12 H12 . . 119.2 ?
C12 C13 C8 . . 118.75(17) ?
C12 C13 H13 . . 120.6 ?
C8 C13 H13 . . 120.6 ?
O2 C14 C11 . . 125.5(2) ?
O2 C14 H14 . . 120.9(10) ?
C11 C14 H14 . . 113.5(10) ?

loop_
_geom_bond_atom_site_label_1
_geom_bond_atom_site_label_2
_geom_bond_site_symmetry_2
_geom_bond_distance
_geom_bond_publ_flag
O1 C8 . 1.3657(18) ?
O1 C1 . 1.437(2) ?
O2 C14 . 1.212(2) ?
C1 C2 . 1.506(2) ?
C1 H1A . 0.9900 ?
C1 H1B . 0.9900 ?
C2 C3 . 1.391(3) ?
C2 C7 . 1.395(3) ?
C3 C4 . 1.393(2) ?
C3 H3 . 0.9500 ?
C4 C5 . 1.385(3) ?
C4 H4 . 0.9500 ?
C5 C6 . 1.378(3) ?
C5 H5 . 0.9500 ?
C6 C7 . 1.382(3) ?
C6 H6 . 0.9500 ?
C7 H7 . 0.9500 ?
C8 C13 . 1.392(3) ?
C8 C9 . 1.400(2) ?
C9 C10 . 1.375(2) ?
C9 H9 . 0.9500 ?
C10 C11 . 1.399(2) ?
C10 H10 . 0.9500 ?
C11 C12 . 1.387(2) ?
C11 C14 . 1.471(3) ?
C12 C13 . 1.378(2) ?
C12 H12 . 0.9500 ?
C13 H13 . 0.9500 ?
C14 H14 . 1.03(2) ?

loop_
_geom_hbond_atom_site_label_D
_geom_hbond_atom_site_label_H
_geom_hbond_atom_site_label_A
_geom_hbond_site_symmetry_A
_geom_hbond_distance_DH
_geom_hbond_distance_HA
_geom_hbond_distance_DA
_geom_hbond_angle_DHA
C1 H1A O2 3_655 0.99 2.50 3.324(2) 140.7
C1 H1B O2 2_445 0.99 2.53 3.478(2) 159.5

loop_
_geom_torsion_atom_site_label_1
_geom_torsion_atom_site_label_2
_geom_torsion_atom_site_label_3
_geom_torsion_atom_site_label_4
_geom_torsion_site_symmetry_1
_geom_torsion_site_symmetry_2
_geom_torsion_site_symmetry_3
_geom_torsion_site_symmetry_4
_geom_torsion
_geom_torsion_publ_flag
C8 O1 C1 C2 . . . . 176.49(14) ?
O1 C1 C2 C3 . . . . -9.8(2) ?
O1 C1 C2 C7 . . . . 171.08(16) ?
C7 C2 C3 C4 . . . . -0.7(3) ?
C1 C2 C3 C4 . . . . -179.76(16) ?
C2 C3 C4 C5 . . . . 0.6(3) ?
C3 C4 C5 C6 . . . . 0.3(3) ?
C4 C5 C6 C7 . . . . -1.0(3) ?
C5 C6 C7 C2 . . . . 0.9(3) ?
C3 C2 C7 C6 . . . . -0.1(3) ?
C1 C2 C7 C6 . . . . 179.06(16) ?
C1 O1 C8 C13 . . . . 6.0(2) ?
C1 O1 C8 C9 . . . . -174.23(17) ?
O1 C8 C9 C10 . . . . -179.33(17) ?
C13 C8 C9 C10 . . . . 0.5(3) ?
C8 C9 C10 C11 . . . . 0.0(3) ?
C9 C10 C11 C12 . . . . -0.5(3) ?
C9 C10 C11 C14 . . . . 177.71(18) ?
C10 C11 C12 C13 . . . . 0.5(3) ?
C14 C11 C12 C13 . . . . -177.70(17) ?
C11 C12 C13 C8 . . . . -0.1(3) ?
O1 C8 C13 C12 . . . . 179.39(17) ?
C9 C8 C13 C12 . . . . -0.4(3) ?
C12 C11 C14 O2 . . . . 171.8(2) ?
C10 C11 C14 O2 . . . . -6.3(3) ?

loop_
_cod_related_entry_id
_cod_related_entry_database
_cod_related_entry_code
1 ChemSpider 70486
